data_4084645
loop_
_publ_author_name
'Jover, Jes\'us'
'Miloserdov, Fedor M.'
'Benet-Buchholz, Jordi'
'Grushin, Vladimir V.'
'Maseras, Feliu'

_publ_section_title
;
 On the Feasibility of Nickel-Catalyzed Trifluoromethylation of Aryl
 Halides
;
_journal_issue 22
_journal_name_full Organometallics
_journal_page_first 6531
_journal_paper_doi 10.1021/om5008743
_journal_volume 33
_journal_year 2014
_chemical_formula_sum 'C52 H75 Cl Fe Ni O2 P2'
_chemical_formula_weight 944.07
_chemical_name_systematic
; 
 ? 
;
_space_group_IT_number 14
_symmetry_cell_setting monoclinic
_symmetry_space_group_name_Hall '-P 2yn'
_symmetry_space_group_name_H-M 'P 1 21/n 1'
_atom_sites_solution_hydrogens geom
_atom_sites_solution_primary direct
_atom_sites_solution_secondary difmap
_audit_creation_method SHELXL-97
_cell_angle_alpha 90.00
_cell_angle_beta 94.502(5)
_cell_angle_gamma 90.00
_cell_formula_units_Z 4
_cell_length_a 14.6139(13)
_cell_length_b 21.5741(19)
_cell_length_c 14.9221(13)
_cell_measurement_reflns_used 5889
_cell_measurement_temperature 100(2)
_cell_measurement_theta_max 23.52
_cell_measurement_theta_min 2.24
_cell_volume 4690.1(7)
_computing_cell_refinement 'Bruker APEX2 v2011.4-0'
_computing_data_collection 'Bruker APEX2 v2011.4-0'
_computing_data_reduction 'Bruker SAINT V7.60A'
_computing_molecular_graphics 'Bruker SHELXTL'
_computing_publication_material 'Bruker SHELXTL'
_computing_structure_refinement 'SHELXL-97 (Sheldrick, 2008)'
_computing_structure_solution 'SHELXS-97 (Sheldrick, 2008)'
_diffrn_ambient_temperature 100(2)
_diffrn_detector_area_resol_mean 512
_diffrn_detector_type '4K CCD area detector APEX II'
_diffrn_measured_fraction_theta_full 0.972
_diffrn_measured_fraction_theta_max 0.972
_diffrn_measurement_device_type 'APEX DUO Kappa 4-axis goniometer'
_diffrn_measurement_method
;
 Fullsphere data collection, phi and omega scans
;
_diffrn_measurement_specimen_support 'magnetic support whith MicroMount'
_diffrn_radiation_monochromator 'Quazar MX Multilayer Optics'
_diffrn_radiation_type MoK\a
_diffrn_radiation_wavelength 0.71073
_diffrn_reflns_av_R_equivalents 0.0764
_diffrn_reflns_av_sigmaI/netI 0.0675
_diffrn_reflns_limit_h_max 16
_diffrn_reflns_limit_h_min -16
_diffrn_reflns_limit_k_max 24
_diffrn_reflns_limit_k_min -24
_diffrn_reflns_limit_l_max 16
_diffrn_reflns_limit_l_min -16
_diffrn_reflns_number 28346
_diffrn_reflns_theta_full 23.61
_diffrn_reflns_theta_max 23.61
_diffrn_reflns_theta_min 1.66
_diffrn_source 'Microfocus source E025 IuS'
_diffrn_source_current 0.6
_diffrn_source_power 50
_diffrn_source_size '0.2 mm x 0.2 mm fine focus'
_diffrn_source_type 'Bruker APEX DUO'
_exptl_absorpt_coefficient_mu 0.876
_exptl_absorpt_correction_T_max 0.9332
_exptl_absorpt_correction_T_min 0.8443
_exptl_absorpt_correction_type empirical
_exptl_absorpt_process_details
; 
 SADABS Version 2008/1 Bruker-Nonius
 Blessing, Acta Cryst. (1995) A51 33-38
;
_exptl_crystal_colour red
_exptl_crystal_density_diffrn 1.337
_exptl_crystal_density_method 'not measured'
_exptl_crystal_description block
_exptl_crystal_F_000 2016
_exptl_crystal_size_max 0.20
_exptl_crystal_size_mid 0.15
_exptl_crystal_size_min 0.08
_refine_diff_density_max 1.293
_refine_diff_density_min -0.927
_refine_diff_density_rms 0.153
_refine_ls_extinction_method none
_refine_ls_goodness_of_fit_ref 1.124
_refine_ls_hydrogen_treatment noref
_refine_ls_matrix_type full
_refine_ls_number_parameters 532
_refine_ls_number_reflns 6844
_refine_ls_number_restraints 366
_refine_ls_restrained_S_all 1.099
_refine_ls_R_factor_all 0.1010
_refine_ls_R_factor_gt 0.0849
_refine_ls_shift/su_max 0.000
_refine_ls_shift/su_mean 0.000
_refine_ls_structure_factor_coef Fsqd
_refine_ls_weighting_details 'calc w=1/[\s^2^(Fo^2^)+(0.0818P)^2^+64.9101P] where P=(Fo^2^+2Fc^2^)/3'
_refine_ls_weighting_scheme calc
_refine_ls_wR_factor_gt 0.2227
_refine_ls_wR_factor_ref 0.2355
_reflns_number_gt 5553
_reflns_number_total 6844
_reflns_threshold_expression >2sigma(I)
_cod_data_source_file om5008743_si_003.cif
_cod_data_source_block mo_fm188_0m_14
_cod_depositor_comments
;
The following automatic conversions were performed:

'_symmetry_cell_setting' value 'Monoclinic' changed to 'monoclinic'
according to
/home/saulius/struct/COD-crude-data--automatic-downloads/rss-feeds/ACS/lib/dictionaries/cif_core.dic
dictionary named 'cif_core.dic' version 2.4.2 from 2011-04-26.

Automatic conversion script
Id: cif_fix_values 2827 2014-09-09 07:05:25Z andrius 

 Adding full bibliography for 4084644--4084651.cif.
;
_cod_original_sg_symbol_H-M P2(1)/n
_cod_database_code 4084645

loop_
_symmetry_equiv_pos_as_xyz
'x, y, z'
'-x+1/2, y+1/2, -z+1/2'
'-x, -y, -z'
'x-1/2, -y-1/2, z-1/2'

loop_
_atom_site_label
_atom_site_type_symbol
_atom_site_fract_x
_atom_site_fract_y
_atom_site_fract_z
_atom_site_U_iso_or_equiv
_atom_site_adp_type
_atom_site_occupancy
_atom_site_symmetry_multiplicity
_atom_site_calc_flag
_atom_site_refinement_flags
Ni1 Ni 0.18827(6) 0.28014(4) 0.09370(6) 0.0112(3) Uani 1 1 d U
P1 P 0.24895(13) 0.34704(9) 0.19279(13) 0.0121(5) Uani 1 1 d U
C1 C 0.0728(5) 0.2910(3) 0.1394(5) 0.0140(17) Uani 1 1 d U
Cl1 Cl 0.30818(13) 0.28295(9) 0.00916(13) 0.0183(5) Uani 1 1 d U
Fe1 Fe 0.32470(7) 0.19605(5) 0.25393(7) 0.0131(3) Uani 1 1 d U
C4 C -0.0111(6) 0.4111(4) -0.0314(6) 0.025(2) Uani 1 1 d U
H4 H 0.0089 0.4312 -0.0831 0.030 Uiso 1 1 calc R
C3 C 0.0404(5) 0.3647(4) 0.0090(5) 0.0172(18) Uani 1 1 d U
H3 H 0.0956 0.3521 -0.0153 0.021 Uiso 1 1 calc R
C2 C 0.0118(5) 0.3348(3) 0.0874(5) 0.0144(17) Uani 1 1 d U
P2 P 0.16253(13) 0.18242(9) 0.06219(13) 0.0113(4) Uani 1 1 d U
C5 C -0.0941(6) 0.4294(4) 0.0035(6) 0.0220(19) Uani 1 1 d U
H5 H -0.1279 0.4633 -0.0229 0.026 Uiso 1 1 calc R
C6 C -0.1259(6) 0.3990(4) 0.0743(6) 0.025(2) Uani 1 1 d U
H6 H -0.1837 0.4102 0.0946 0.030 Uiso 1 1 calc R
C7 C -0.0740(5) 0.3508(4) 0.1183(5) 0.0180(18) Uani 1 1 d U
C8 C -0.1034(6) 0.3196(4) 0.1948(6) 0.025(2) Uani 1 1 d U
H8 H -0.1630 0.3277 0.2134 0.030 Uiso 1 1 calc R
C9 C -0.0483(5) 0.2787(4) 0.2419(6) 0.0178(18) Uani 1 1 d U
H9 H -0.0690 0.2575 0.2923 0.021 Uiso 1 1 calc R
C10 C 0.0395(5) 0.2683(3) 0.2146(5) 0.0126(16) Uani 1 1 d U
H10 H 0.0794 0.2429 0.2523 0.015 Uiso 1 1 calc R
C11 C 0.3181(5) 0.2932(3) 0.2625(5) 0.0136(17) Uani 1 1 d U
C12 C 0.2914(5) 0.2641(3) 0.3433(5) 0.0151(17) Uani 1 1 d U
H12 H 0.2312 0.2691 0.3700 0.018 Uiso 1 1 calc R
C14 C 0.4387(6) 0.2325(3) 0.3213(5) 0.0177(18) Uani 1 1 d U
H14 H 0.5002 0.2121 0.3307 0.021 Uiso 1 1 calc R
C13 C 0.3667(6) 0.2280(4) 0.3786(6) 0.0194(18) Uani 1 1 d U
H13 H 0.3685 0.2031 0.4353 0.023 Uiso 1 1 calc R
C16 C 0.2441(5) 0.1513(3) 0.1496(5) 0.0142(17) Uani 1 1 d U
C15 C 0.4085(5) 0.2718(3) 0.2482(6) 0.0174(18) Uani 1 1 d U
H15 H 0.4448 0.2834 0.1966 0.021 Uiso 1 1 calc R
C18 C 0.3054(6) 0.1046(4) 0.2788(6) 0.0224(19) Uani 1 1 d U
H18 H 0.3109 0.0847 0.3395 0.027 Uiso 1 1 calc R
C17 C 0.2233(6) 0.1295(4) 0.2354(5) 0.0174(18) Uani 1 1 d U
H17 H 0.1618 0.1306 0.2603 0.021 Uiso 1 1 calc R
C19 C 0.3781(6) 0.1127(4) 0.2228(6) 0.025(2) Uani 1 1 d U
H19 H 0.4431 0.0990 0.2359 0.029 Uiso 1 1 calc R
C20 C 0.3404(5) 0.1431(3) 0.1429(6) 0.0182(18) Uani 1 1 d U
H20 H 0.3752 0.1552 0.0905 0.022 Uiso 1 1 calc R
C1T C 0.1837(6) 0.2226(4) 0.5522(6) 0.026(2) Uani 1 1 d U
H1TA H 0.1705 0.2226 0.6163 0.031 Uiso 1 1 calc R
H1TB H 0.2510 0.2244 0.5486 0.031 Uiso 1 1 calc R
O1T O 0.1401(4) 0.2732(3) 0.5061(4) 0.0259(14) Uani 1 1 d U
C1S C 0.6869(6) 0.0706(4) 0.3158(7) 0.033(2) Uani 1 1 d U
H1SA H 0.7030 0.0288 0.2946 0.039 Uiso 1 1 calc R
H1SB H 0.6730 0.0674 0.3796 0.039 Uiso 1 1 calc R
O1S O 0.6101(5) 0.0937(4) 0.2634(5) 0.049(2) Uani 1 1 d U
C21 C 0.1817(5) 0.3864(3) 0.2760(5) 0.0127(16) Uani 1 1 d U
H21 H 0.1408 0.3535 0.2980 0.015 Uiso 1 1 calc R
C22 C 0.2335(6) 0.4123(4) 0.3608(5) 0.0202(18) Uani 1 1 d U
H22A H 0.2660 0.4508 0.3463 0.024 Uiso 1 1 calc R
H22B H 0.2795 0.3818 0.3853 0.024 Uiso 1 1 calc R
C23 C 0.1644(6) 0.4260(4) 0.4308(6) 0.0234(19) Uani 1 1 d U
H23A H 0.1347 0.3869 0.4476 0.028 Uiso 1 1 calc R
H23B H 0.1972 0.4435 0.4856 0.028 Uiso 1 1 calc R
C24 C 0.0912(6) 0.4716(4) 0.3936(6) 0.024(2) Uani 1 1 d U
H24A H 0.1199 0.5127 0.3861 0.028 Uiso 1 1 calc R
H24B H 0.0442 0.4762 0.4375 0.028 Uiso 1 1 calc R
C25 C 0.0442(6) 0.4507(4) 0.3028(6) 0.026(2) Uani 1 1 d U
H25A H 0.0074 0.4130 0.3115 0.031 Uiso 1 1 calc R
H25B H 0.0021 0.4837 0.2785 0.031 Uiso 1 1 calc R
C26 C 0.1157(5) 0.4372(4) 0.2360(5) 0.0158(17) Uani 1 1 d U
H26A H 0.1506 0.4753 0.2246 0.019 Uiso 1 1 calc R
H26B H 0.0850 0.4228 0.1782 0.019 Uiso 1 1 calc R
C27 C 0.3318(5) 0.4006(3) 0.1483(5) 0.0132(17) Uani 1 1 d U
H27 H 0.3699 0.3743 0.1105 0.016 Uiso 1 1 calc R
C28 C 0.4006(6) 0.4350(4) 0.2116(6) 0.0204(18) Uani 1 1 d U
H28A H 0.4334 0.4054 0.2534 0.024 Uiso 1 1 calc R
H28B H 0.3683 0.4655 0.2475 0.024 Uiso 1 1 calc R
C29 C 0.4694(6) 0.4686(4) 0.1556(6) 0.0210(19) Uani 1 1 d U
H29A H 0.5152 0.4907 0.1964 0.025 Uiso 1 1 calc R
H29B H 0.5025 0.4377 0.1212 0.025 Uiso 1 1 calc R
C30 C 0.4209(6) 0.5151(4) 0.0905(6) 0.025(2) Uani 1 1 d U
H30A H 0.4664 0.5352 0.0542 0.030 Uiso 1 1 calc R
H30B H 0.3913 0.5477 0.1249 0.030 Uiso 1 1 calc R
C2T C 0.1436(6) 0.1657(4) 0.5047(6) 0.028(2) Uani 1 1 d U
H2TA H 0.1378 0.1312 0.5477 0.034 Uiso 1 1 calc R
H2TB H 0.1826 0.1520 0.4570 0.034 Uiso 1 1 calc R
C2S C 0.7657(6) 0.1148(5) 0.3068(7) 0.033(2) Uani 1 1 d U
H2SA H 0.8108 0.0974 0.2675 0.040 Uiso 1 1 calc R
H2SB H 0.7973 0.1246 0.3663 0.040 Uiso 1 1 calc R
C31 C 0.3482(6) 0.4819(4) 0.0282(6) 0.0228(19) Uani 1 1 d U
H31A H 0.3140 0.5129 -0.0102 0.027 Uiso 1 1 calc R
H31B H 0.3788 0.4531 -0.0115 0.027 Uiso 1 1 calc R
C32 C 0.2806(6) 0.4456(4) 0.0816(6) 0.0204(19) Uani 1 1 d U
H32A H 0.2381 0.4219 0.0395 0.024 Uiso 1 1 calc R
H32B H 0.2438 0.4749 0.1149 0.024 Uiso 1 1 calc R
C33 C 0.0546(5) 0.1438(3) 0.0869(5) 0.0110(16) Uani 1 1 d U
H33 H 0.0471 0.1543 0.1512 0.013 Uiso 1 1 calc R
C34 C -0.0332(5) 0.1692(4) 0.0350(5) 0.0171(17) Uani 1 1 d U
H34A H -0.0335 0.2150 0.0380 0.020 Uiso 1 1 calc R
H34B H -0.0344 0.1568 -0.0289 0.020 Uiso 1 1 calc R
C35 C -0.1175(5) 0.1436(4) 0.0762(6) 0.0176(18) Uani 1 1 d U
H35A H -0.1736 0.1587 0.0415 0.021 Uiso 1 1 calc R
H35B H -0.1185 0.1589 0.1387 0.021 Uiso 1 1 calc R
C36 C -0.1173(5) 0.0726(4) 0.0765(5) 0.0163(17) Uani 1 1 d U
H36A H -0.1710 0.0572 0.1064 0.020 Uiso 1 1 calc R
H36B H -0.1224 0.0571 0.0138 0.020 Uiso 1 1 calc R
C37 C -0.0298(5) 0.0479(4) 0.1253(6) 0.0185(18) Uani 1 1 d U
H37A H -0.0277 0.0600 0.1894 0.022 Uiso 1 1 calc R
H37B H -0.0298 0.0020 0.1222 0.022 Uiso 1 1 calc R
C38 C 0.0542(5) 0.0728(3) 0.0843(5) 0.0148(17) Uani 1 1 d U
H38A H 0.0543 0.0585 0.0212 0.018 Uiso 1 1 calc R
H38B H 0.1102 0.0567 0.1180 0.018 Uiso 1 1 calc R
C39 C 0.1996(5) 0.1502(3) -0.0444(5) 0.0121(16) Uani 1 1 d U
H39 H 0.2513 0.1772 -0.0607 0.015 Uiso 1 1 calc R
C40 C 0.2365(6) 0.0839(4) -0.0462(5) 0.0177(18) Uani 1 1 d U
H40A H 0.2851 0.0783 0.0032 0.021 Uiso 1 1 calc R
H40B H 0.1865 0.0543 -0.0369 0.021 Uiso 1 1 calc R
C3T C 0.0488(6) 0.1867(4) 0.4641(7) 0.030(2) Uani 1 1 d U
H3TA H 0.0431 0.1814 0.3980 0.036 Uiso 1 1 calc R
H3TB H -0.0009 0.1633 0.4903 0.036 Uiso 1 1 calc R
C3S C 0.7192(7) 0.1716(5) 0.2648(7) 0.037(2) Uani 1 1 d U
H3SA H 0.6979 0.1999 0.3112 0.045 Uiso 1 1 calc R
H3SB H 0.7607 0.1945 0.2272 0.045 Uiso 1 1 calc R
C41 C 0.2755(6) 0.0709(4) -0.1358(6) 0.0221(19) Uani 1 1 d U
H41A H 0.2982 0.0277 -0.1365 0.027 Uiso 1 1 calc R
H41B H 0.3280 0.0989 -0.1432 0.027 Uiso 1 1 calc R
C42 C 0.2025(6) 0.0805(4) -0.2137(6) 0.0225(19) Uani 1 1 d U
H42A H 0.2310 0.0749 -0.2713 0.027 Uiso 1 1 calc R
H42B H 0.1542 0.0486 -0.2107 0.027 Uiso 1 1 calc R
C43 C 0.1588(6) 0.1446(4) -0.2121(6) 0.0221(19) Uani 1 1 d U
H43A H 0.1075 0.1469 -0.2595 0.027 Uiso 1 1 calc R
H43B H 0.2048 0.1762 -0.2257 0.027 Uiso 1 1 calc R
C44 C 0.1223(6) 0.1595(4) -0.1205(5) 0.0199(18) Uani 1 1 d U
H44A H 0.0699 0.1319 -0.1103 0.024 Uiso 1 1 calc R
H44B H 0.1003 0.2029 -0.1201 0.024 Uiso 1 1 calc R
C4S C 0.6394(7) 0.1435(5) 0.2085(7) 0.040(3) Uani 1 1 d U
H4SA H 0.5896 0.1742 0.1962 0.048 Uiso 1 1 calc R
H4SB H 0.6590 0.1277 0.1507 0.048 Uiso 1 1 calc R
C4T C 0.0461(6) 0.2555(4) 0.4900(7) 0.031(2) Uani 1 1 d U
H4TA H 0.0155 0.2803 0.4405 0.037 Uiso 1 1 calc R
H4TB H 0.0129 0.2614 0.5447 0.037 Uiso 1 1 calc R

loop_
_atom_site_aniso_label
_atom_site_aniso_U_11
_atom_site_aniso_U_22
_atom_site_aniso_U_33
_atom_site_aniso_U_23
_atom_site_aniso_U_13
_atom_site_aniso_U_12
Ni1 0.0120(5) 0.0070(5) 0.0142(5) -0.0007(4) -0.0011(4) -0.0008(4)
P1 0.0120(10) 0.0092(10) 0.0146(11) 0.0000(8) -0.0027(8) 0.0007(8)
C1 0.017(3) 0.008(3) 0.017(3) -0.005(3) -0.002(3) -0.002(3)
Cl1 0.0198(10) 0.0116(9) 0.0236(11) -0.0050(8) 0.0025(8) -0.0053(8)
Fe1 0.0153(6) 0.0078(6) 0.0150(6) -0.0003(4) -0.0058(5) -0.0001(4)
C4 0.027(4) 0.018(4) 0.027(5) 0.000(3) -0.009(4) -0.001(3)
C3 0.017(4) 0.013(4) 0.022(4) -0.003(3) -0.001(3) 0.000(3)
C2 0.012(4) 0.011(4) 0.020(4) 0.002(3) -0.004(3) -0.001(3)
P2 0.0119(10) 0.0092(10) 0.0123(10) 0.0017(8) -0.0024(8) -0.0008(7)
C5 0.020(4) 0.021(4) 0.022(4) -0.006(3) -0.015(3) 0.010(3)
C6 0.020(4) 0.023(4) 0.032(5) -0.013(4) 0.000(4) 0.008(3)
C7 0.018(4) 0.015(4) 0.020(4) -0.013(3) -0.001(3) -0.004(3)
C8 0.020(4) 0.027(4) 0.030(5) -0.014(4) 0.007(4) -0.002(3)
C9 0.018(4) 0.014(4) 0.022(4) -0.001(3) 0.005(3) -0.009(3)
C10 0.015(3) 0.014(3) 0.007(3) -0.002(3) -0.006(3) -0.005(3)
C11 0.014(4) 0.011(4) 0.014(4) -0.002(3) -0.007(3) 0.001(3)
C12 0.017(4) 0.009(4) 0.018(4) -0.004(3) -0.003(3) 0.004(3)
C14 0.024(4) 0.007(4) 0.021(4) -0.001(3) -0.006(3) -0.003(3)
C13 0.022(4) 0.014(4) 0.021(4) -0.001(3) -0.007(3) -0.001(3)
C16 0.019(4) 0.002(3) 0.020(4) -0.001(3) -0.006(3) -0.001(3)
C15 0.019(4) 0.010(4) 0.022(4) 0.002(3) -0.007(3) -0.001(3)
C18 0.028(4) 0.015(4) 0.023(4) 0.002(3) -0.007(4) -0.004(3)
C17 0.022(4) 0.012(4) 0.017(4) 0.007(3) -0.006(3) 0.003(3)
C19 0.027(4) 0.014(4) 0.030(5) -0.003(3) -0.014(4) 0.001(3)
C20 0.019(4) 0.008(4) 0.026(4) -0.005(3) -0.005(3) 0.002(3)
C1T 0.026(4) 0.024(4) 0.027(5) 0.005(4) -0.001(4) -0.001(4)
O1T 0.026(3) 0.019(3) 0.032(3) 0.005(3) 0.002(3) 0.000(2)
C1S 0.035(5) 0.029(5) 0.033(5) 0.005(4) 0.001(4) 0.005(4)
O1S 0.041(4) 0.050(4) 0.055(5) 0.018(4) -0.010(3) -0.006(3)
C21 0.017(4) 0.012(4) 0.008(4) 0.002(3) -0.005(3) 0.000(3)
C22 0.019(4) 0.022(4) 0.020(4) 0.002(3) 0.002(3) 0.003(3)
C23 0.030(4) 0.022(4) 0.018(4) 0.002(3) -0.001(4) 0.001(4)
C24 0.028(4) 0.021(4) 0.024(4) -0.001(3) 0.009(4) -0.002(3)
C25 0.027(4) 0.020(4) 0.031(5) -0.005(4) 0.001(4) 0.001(3)
C26 0.017(4) 0.010(4) 0.018(4) -0.003(3) -0.007(3) 0.004(3)
C27 0.016(4) 0.010(4) 0.012(4) -0.001(3) -0.006(3) 0.001(3)
C28 0.023(4) 0.016(4) 0.022(4) 0.000(3) 0.002(3) -0.003(3)
C29 0.021(4) 0.021(4) 0.022(4) -0.006(3) 0.003(3) -0.006(3)
C30 0.031(5) 0.016(4) 0.028(5) 0.003(3) 0.007(4) -0.002(3)
C2T 0.031(5) 0.021(4) 0.032(5) -0.001(4) 0.001(4) 0.000(4)
C2S 0.029(5) 0.040(5) 0.032(5) 0.004(4) 0.011(4) 0.008(4)
C31 0.025(4) 0.018(4) 0.026(4) 0.006(3) 0.000(4) -0.003(3)
C32 0.020(4) 0.021(4) 0.020(4) 0.010(3) 0.000(3) 0.002(3)
C33 0.016(4) 0.005(3) 0.012(4) -0.002(3) -0.003(3) -0.002(3)
C34 0.018(4) 0.020(4) 0.013(4) -0.001(3) 0.001(3) -0.001(3)
C35 0.014(4) 0.017(4) 0.022(4) 0.001(3) -0.002(3) 0.001(3)
C36 0.016(4) 0.016(4) 0.017(4) 0.000(3) 0.000(3) -0.003(3)
C37 0.022(4) 0.011(4) 0.022(4) -0.001(3) 0.000(3) -0.005(3)
C38 0.016(4) 0.013(4) 0.014(4) 0.002(3) -0.002(3) 0.001(3)
C39 0.011(4) 0.013(4) 0.012(4) -0.002(3) -0.005(3) 0.000(3)
C40 0.026(4) 0.011(4) 0.016(4) 0.001(3) 0.001(3) 0.004(3)
C3T 0.032(5) 0.021(4) 0.037(5) -0.009(4) 0.002(4) 0.002(4)
C3S 0.039(5) 0.029(5) 0.046(6) 0.004(4) 0.012(4) -0.003(4)
C41 0.022(4) 0.019(4) 0.025(4) -0.008(3) 0.003(3) 0.002(3)
C42 0.028(4) 0.022(4) 0.019(4) -0.004(3) 0.009(4) -0.001(3)
C43 0.023(4) 0.027(4) 0.017(4) 0.000(3) 0.002(3) 0.005(3)
C44 0.021(4) 0.021(4) 0.018(4) 0.001(3) 0.003(3) 0.001(3)
C4S 0.039(5) 0.043(5) 0.039(5) 0.015(4) 0.011(4) -0.001(4)
C4T 0.030(5) 0.027(5) 0.036(5) 0.002(4) 0.001(4) 0.004(4)

loop_
_atom_type_symbol
_atom_type_description
_atom_type_scat_dispersion_real
_atom_type_scat_dispersion_imag
_atom_type_scat_source
C C 0.0033 0.0016 'International Tables Vol C Tables 4.2.6.8 and 6.1.1.4'
H H 0.0000 0.0000 'International Tables Vol C Tables 4.2.6.8 and 6.1.1.4'
P P 0.1023 0.0942 'International Tables Vol C Tables 4.2.6.8 and 6.1.1.4'
Cl Cl 0.1484 0.1585 'International Tables Vol C Tables 4.2.6.8 and 6.1.1.4'
Fe Fe 0.3463 0.8444 'International Tables Vol C Tables 4.2.6.8 and 6.1.1.4'
Ni Ni 0.3393 1.1124 'International Tables Vol C Tables 4.2.6.8 and 6.1.1.4'
O O 0.0106 0.0060 'International Tables Vol C Tables 4.2.6.8 and 6.1.1.4'

loop_
_geom_angle_atom_site_label_1
_geom_angle_atom_site_label_2
_geom_angle_atom_site_label_3
_geom_angle
C1 Ni1 P2 93.1(2)
C1 Ni1 P1 90.0(2)
P2 Ni1 P1 146.08(8)
C1 Ni1 Cl1 164.5(2)
P2 Ni1 Cl1 91.95(8)
P1 Ni1 Cl1 93.95(8)
C11 P1 C27 104.9(3)
C11 P1 C21 102.1(3)
C27 P1 C21 110.8(4)
C11 P1 Ni1 98.2(2)
C27 P1 Ni1 114.3(3)
C21 P1 Ni1 123.0(3)
C10 C1 C2 115.3(7)
C10 C1 Ni1 130.3(6)
C2 C1 Ni1 114.2(6)
C19 Fe1 C18 40.7(4)
C19 Fe1 C13 114.6(3)
C18 Fe1 C13 101.4(3)
C19 Fe1 C14 98.1(3)
C18 Fe1 C14 113.9(3)
C13 Fe1 C14 40.6(3)
C19 Fe1 C20 41.2(3)
C18 Fe1 C20 68.3(3)
C13 Fe1 C20 152.6(3)
C14 Fe1 C20 118.5(3)
C19 Fe1 C15 117.1(3)
C18 Fe1 C15 151.0(3)
C13 Fe1 C15 68.3(3)
C14 Fe1 C15 40.8(3)
C20 Fe1 C15 107.9(3)
C19 Fe1 C17 68.8(3)
C18 Fe1 C17 40.7(3)
C13 Fe1 C17 121.3(3)
C14 Fe1 C17 152.3(3)
C20 Fe1 C17 68.1(3)
C15 Fe1 C17 166.8(3)
C19 Fe1 C12 153.1(3)
C18 Fe1 C12 122.0(3)
C13 Fe1 C12 40.4(3)
C14 Fe1 C12 68.4(3)
C20 Fe1 C12 165.6(3)
C15 Fe1 C12 68.4(3)
C17 Fe1 C12 112.2(3)
C19 Fe1 C11 156.6(3)
C18 Fe1 C11 161.7(3)
C13 Fe1 C11 67.6(3)
C14 Fe1 C11 67.9(3)
C20 Fe1 C11 128.0(3)
C15 Fe1 C11 40.3(3)
C17 Fe1 C11 131.6(3)
C12 Fe1 C11 40.4(3)
C19 Fe1 C16 68.2(3)
C18 Fe1 C16 67.2(3)
C13 Fe1 C16 160.2(3)
C14 Fe1 C16 158.3(3)
C20 Fe1 C16 40.3(3)
C15 Fe1 C16 129.4(3)
C17 Fe1 C16 39.7(3)
C12 Fe1 C16 130.9(3)
C11 Fe1 C16 118.3(3)
C3 C4 C5 120.1(8)
C4 C3 C2 120.5(8)
C7 C2 C3 118.8(7)
C7 C2 C1 119.9(7)
C3 C2 C1 121.1(7)
C16 P2 C33 102.2(3)
C16 P2 C39 104.9(3)
C33 P2 C39 108.3(3)
C16 P2 Ni1 96.2(2)
C33 P2 Ni1 121.8(2)
C39 P2 Ni1 119.3(3)
C6 C5 C4 120.5(8)
C5 C6 C7 120.8(8)
C2 C7 C6 118.9(8)
C2 C7 C8 118.7(8)
C6 C7 C8 122.4(8)
C9 C8 C7 121.4(8)
C8 C9 C10 118.5(8)
C1 C10 C9 125.7(8)
C15 C11 C12 107.3(7)
C15 C11 P1 126.9(6)
C12 C11 P1 125.7(6)
C15 C11 Fe1 67.8(4)
C12 C11 Fe1 68.5(4)
P1 C11 Fe1 129.1(4)
C13 C12 C11 107.4(7)
C13 C12 Fe1 68.5(4)
C11 C12 Fe1 71.1(4)
C13 C14 C15 107.7(7)
C13 C14 Fe1 69.6(5)
C15 C14 Fe1 70.1(4)
C14 C13 C12 109.3(7)
C14 C13 Fe1 69.8(5)
C12 C13 Fe1 71.1(5)
C17 C16 C20 107.7(7)
C17 C16 P2 126.4(6)
C20 C16 P2 125.9(6)
C17 C16 Fe1 68.5(4)
C20 C16 Fe1 67.2(4)
P2 C16 Fe1 130.9(4)
C14 C15 C11 108.2(7)
C14 C15 Fe1 69.1(4)
C11 C15 Fe1 71.9(4)
C19 C18 C17 109.3(7)
C19 C18 Fe1 69.5(5)
C17 C18 Fe1 71.0(5)
C16 C17 C18 107.7(7)
C16 C17 Fe1 71.8(4)
C18 C17 Fe1 68.4(5)
C18 C19 C20 107.0(7)
C18 C19 Fe1 69.8(5)
C20 C19 Fe1 69.8(5)
C16 C20 C19 108.3(8)
C16 C20 Fe1 72.5(5)
C19 C20 Fe1 68.9(5)
O1T C1T C2T 104.8(7)
C1T O1T C4T 105.5(6)
O1S C1S C2S 107.8(8)
C1S O1S C4S 108.8(8)
C22 C21 C26 108.3(6)
C22 C21 P1 118.0(5)
C26 C21 P1 114.4(5)
C21 C22 C23 108.9(7)
C24 C23 C22 110.9(7)
C23 C24 C25 112.5(7)
C26 C25 C24 110.5(7)
C25 C26 C21 108.7(7)
C28 C27 C32 111.0(6)
C28 C27 P1 120.4(6)
C32 C27 P1 109.2(5)
C27 C28 C29 108.7(7)
C30 C29 C28 111.3(7)
C29 C30 C31 110.1(7)
C1T C2T C3T 104.5(7)
C1S C2S C3S 103.2(8)
C32 C31 C30 111.6(7)
C31 C32 C27 111.0(7)
C38 C33 C34 109.9(6)
C38 C33 P2 116.6(5)
C34 C33 P2 115.4(5)
C35 C34 C33 109.6(6)
C34 C35 C36 111.2(7)
C37 C36 C35 110.7(6)
C38 C37 C36 111.2(7)
C37 C38 C33 110.3(6)
C40 C39 C44 110.3(6)
C40 C39 P2 119.6(5)
C44 C39 P2 109.5(5)
C41 C40 C39 110.2(7)
C4T C3T C2T 103.0(7)
C4S C3S C2S 101.9(8)
C40 C41 C42 110.9(7)
C43 C42 C41 112.2(7)
C42 C43 C44 112.3(7)
C43 C44 C39 109.8(7)
O1S C4S C3S 103.6(8)
O1T C4T C3T 105.0(7)

loop_
_geom_bond_atom_site_label_1
_geom_bond_atom_site_label_2
_geom_bond_distance
Ni1 C1 1.884(8)
Ni1 P2 2.186(2)
Ni1 P1 2.202(2)
Ni1 Cl1 2.239(2)
P1 C11 1.813(7)
P1 C27 1.836(8)
P1 C21 1.849(8)
C1 C10 1.350(11)
C1 C2 1.477(11)
Fe1 C19 2.028(9)
Fe1 C18 2.032(8)
Fe1 C13 2.033(8)
Fe1 C14 2.036(8)
Fe1 C20 2.040(8)
Fe1 C15 2.048(8)
Fe1 C17 2.066(8)
Fe1 C12 2.067(8)
Fe1 C11 2.102(8)
Fe1 C16 2.110(7)
C4 C3 1.365(12)
C4 C5 1.414(13)
C3 C2 1.426(11)
C2 C7 1.413(11)
P2 C16 1.824(8)
P2 C33 1.846(8)
P2 C39 1.855(8)
C5 C6 1.356(13)
C6 C7 1.419(12)
C7 C8 1.420(13)
C8 C9 1.355(12)
C9 C10 1.394(11)
C11 C15 1.431(11)
C11 C12 1.440(11)
C12 C13 1.416(11)
C14 C13 1.411(12)
C14 C15 1.424(11)
C16 C17 1.418(11)
C16 C20 1.430(11)
C18 C19 1.412(13)
C18 C17 1.424(11)
C19 C20 1.432(12)
C1T O1T 1.415(10)
C1T C2T 1.513(12)
O1T C4T 1.428(11)
C1S O1S 1.408(11)
C1S C2S 1.510(14)
O1S C4S 1.435(12)
C21 C22 1.528(11)
C21 C26 1.549(10)
C22 C23 1.537(12)
C23 C24 1.526(12)
C24 C25 1.537(12)
C25 C26 1.528(12)
C27 C28 1.518(11)
C27 C32 1.541(10)
C28 C29 1.538(11)
C29 C30 1.532(12)
C30 C31 1.533(12)
C2T C3T 1.537(12)
C2S C3S 1.513(14)
C31 C32 1.532(11)
C33 C38 1.533(10)
C33 C34 1.546(10)
C34 C35 1.522(11)
C35 C36 1.532(11)
C36 C37 1.518(11)
C37 C38 1.513(11)
C39 C40 1.528(10)
C39 C44 1.552(11)
C40 C41 1.520(11)
C3T C4T 1.535(13)
C3S C4S 1.511(15)
C41 C42 1.529(12)
C42 C43 1.525(12)
C43 C44 1.540(11)

loop_
_geom_torsion_atom_site_label_1
_geom_torsion_atom_site_label_2
_geom_torsion_atom_site_label_3
_geom_torsion_atom_site_label_4
_geom_torsion
C1 Ni1 P1 C11 110.5(4)
P2 Ni1 P1 C11 14.9(3)
Cl1 Ni1 P1 C11 -84.5(3)
C1 Ni1 P1 C27 -139.0(4)
P2 Ni1 P1 C27 125.4(3)
Cl1 Ni1 P1 C27 26.0(3)
C1 Ni1 P1 C21 0.2(4)
P2 Ni1 P1 C21 -95.3(3)
Cl1 Ni1 P1 C21 165.2(3)
P2 Ni1 C1 C10 68.9(7)
P1 Ni1 C1 C10 -77.3(7)
Cl1 Ni1 C1 C10 177.7(5)
P2 Ni1 C1 C2 -115.7(5)
P1 Ni1 C1 C2 98.1(5)
Cl1 Ni1 C1 C2 -6.8(13)
C5 C4 C3 C2 -0.9(12)
C4 C3 C2 C7 4.8(11)
C4 C3 C2 C1 -171.0(7)
C10 C1 C2 C7 1.0(10)
Ni1 C1 C2 C7 -175.1(6)
C10 C1 C2 C3 176.8(7)
Ni1 C1 C2 C3 0.6(9)
C1 Ni1 P2 C16 -109.7(4)
P1 Ni1 P2 C16 -15.0(3)
Cl1 Ni1 P2 C16 85.0(3)
C1 Ni1 P2 C33 -1.1(4)
P1 Ni1 P2 C33 93.5(3)
Cl1 Ni1 P2 C33 -166.4(3)
C1 Ni1 P2 C39 139.4(4)
P1 Ni1 P2 C39 -126.0(3)
Cl1 Ni1 P2 C39 -26.0(3)
C3 C4 C5 C6 -3.5(13)
C4 C5 C6 C7 3.9(13)
C3 C2 C7 C6 -4.4(11)
C1 C2 C7 C6 171.5(7)
C3 C2 C7 C8 178.2(7)
C1 C2 C7 C8 -5.9(11)
C5 C6 C7 C2 0.1(12)
C5 C6 C7 C8 177.4(8)
C2 C7 C8 C9 4.9(12)
C6 C7 C8 C9 -172.5(8)
C7 C8 C9 C10 1.1(12)
C2 C1 C10 C9 5.5(11)
Ni1 C1 C10 C9 -179.1(6)
C8 C9 C10 C1 -6.8(12)
C27 P1 C11 C15 -32.9(8)
C21 P1 C11 C15 -148.5(7)
Ni1 P1 C11 C15 85.0(7)
C27 P1 C11 C12 146.8(6)
C21 P1 C11 C12 31.2(7)
Ni1 P1 C11 C12 -95.2(6)
C27 P1 C11 Fe1 -123.0(5)
C21 P1 C11 Fe1 121.4(5)
Ni1 P1 C11 Fe1 -5.0(5)
C19 Fe1 C11 C15 -18.1(10)
C18 Fe1 C11 C15 138.0(10)
C13 Fe1 C11 C15 82.3(5)
C14 Fe1 C11 C15 38.3(5)
C20 Fe1 C11 C15 -71.4(6)
C17 Fe1 C11 C15 -165.0(5)
C12 Fe1 C11 C15 120.4(6)
C16 Fe1 C11 C15 -118.7(5)
C19 Fe1 C11 C12 -138.5(8)
C18 Fe1 C11 C12 17.6(12)
C13 Fe1 C11 C12 -38.1(5)
C14 Fe1 C11 C12 -82.1(5)
C20 Fe1 C11 C12 168.2(4)
C15 Fe1 C11 C12 -120.4(6)
C17 Fe1 C11 C12 74.6(6)
C16 Fe1 C11 C12 120.9(5)
C19 Fe1 C11 P1 102.2(8)
C18 Fe1 C11 P1 -101.7(10)
C13 Fe1 C11 P1 -157.4(6)
C14 Fe1 C11 P1 158.6(6)
C20 Fe1 C11 P1 48.9(7)
C15 Fe1 C11 P1 120.3(8)
C17 Fe1 C11 P1 -44.7(7)
C12 Fe1 C11 P1 -119.3(7)
C16 Fe1 C11 P1 1.6(7)
C15 C11 C12 C13 2.4(9)
P1 C11 C12 C13 -177.4(6)
Fe1 C11 C12 C13 59.2(5)
C15 C11 C12 Fe1 -56.7(5)
P1 C11 C12 Fe1 123.5(6)
C19 Fe1 C12 C13 26.2(10)
C18 Fe1 C12 C13 68.1(6)
C14 Fe1 C12 C13 -37.3(5)
C20 Fe1 C12 C13 -159.0(12)
C15 Fe1 C12 C13 -81.4(5)
C17 Fe1 C12 C13 112.8(5)
C11 Fe1 C12 C13 -118.3(7)
C16 Fe1 C12 C13 154.5(5)
C19 Fe1 C12 C11 144.5(7)
C18 Fe1 C12 C11 -173.6(4)
C13 Fe1 C12 C11 118.3(7)
C14 Fe1 C12 C11 80.9(5)
C20 Fe1 C12 C11 -40.7(15)
C15 Fe1 C12 C11 36.9(4)
C17 Fe1 C12 C11 -128.9(4)
C16 Fe1 C12 C11 -87.2(5)
C19 Fe1 C14 C13 -118.6(5)
C18 Fe1 C14 C13 -79.4(5)
C20 Fe1 C14 C13 -156.7(5)
C15 Fe1 C14 C13 118.7(7)
C17 Fe1 C14 C13 -59.6(9)
C12 Fe1 C14 C13 37.2(5)
C11 Fe1 C14 C13 80.9(5)
C16 Fe1 C14 C13 -167.6(7)
C19 Fe1 C14 C15 122.6(5)
C18 Fe1 C14 C15 161.9(5)
C13 Fe1 C14 C15 -118.7(7)
C20 Fe1 C14 C15 84.6(5)
C17 Fe1 C14 C15 -178.3(7)
C12 Fe1 C14 C15 -81.5(5)
C11 Fe1 C14 C15 -37.9(5)
C16 Fe1 C14 C15 73.6(9)
C15 C14 C13 C12 -0.4(9)
Fe1 C14 C13 C12 -60.4(5)
C15 C14 C13 Fe1 59.9(5)
C11 C12 C13 C14 -1.2(9)
Fe1 C12 C13 C14 59.6(5)
C11 C12 C13 Fe1 -60.8(5)
C19 Fe1 C13 C14 72.8(5)
C18 Fe1 C13 C14 113.6(5)
C20 Fe1 C13 C14 49.0(9)
C15 Fe1 C13 C14 -38.1(5)
C17 Fe1 C13 C14 152.0(4)
C12 Fe1 C13 C14 -119.9(7)
C11 Fe1 C13 C14 -81.8(5)
C16 Fe1 C13 C14 166.5(8)
C19 Fe1 C13 C12 -167.3(5)
C18 Fe1 C13 C12 -126.6(5)
C14 Fe1 C13 C12 119.9(7)
C20 Fe1 C13 C12 168.8(7)
C15 Fe1 C13 C12 81.8(5)
C17 Fe1 C13 C12 -88.1(5)
C11 Fe1 C13 C12 38.1(5)
C16 Fe1 C13 C12 -73.6(10)
C33 P2 C16 C17 -26.9(7)
C39 P2 C16 C17 -139.8(7)
Ni1 P2 C16 C17 97.7(7)
C33 P2 C16 C20 151.4(6)
C39 P2 C16 C20 38.5(7)
Ni1 P2 C16 C20 -84.1(6)
C33 P2 C16 Fe1 -118.9(5)
C39 P2 C16 Fe1 128.2(5)
Ni1 P2 C16 Fe1 5.6(6)
C19 Fe1 C16 C17 82.6(5)
C18 Fe1 C16 C17 38.5(5)
C13 Fe1 C16 C17 -19.6(11)
C14 Fe1 C16 C17 136.2(8)
C20 Fe1 C16 C17 121.3(6)
C15 Fe1 C16 C17 -169.5(5)
C12 Fe1 C16 C17 -74.9(6)
C11 Fe1 C16 C17 -122.2(5)
C19 Fe1 C16 C20 -38.7(5)
C18 Fe1 C16 C20 -82.8(5)
C13 Fe1 C16 C20 -140.9(9)
C14 Fe1 C16 C20 14.9(10)
C15 Fe1 C16 C20 69.2(6)
C17 Fe1 C16 C20 -121.3(6)
C12 Fe1 C16 C20 163.8(5)
C11 Fe1 C16 C20 116.5(5)
C19 Fe1 C16 P2 -157.2(7)
C18 Fe1 C16 P2 158.6(7)
C13 Fe1 C16 P2 100.6(10)
C14 Fe1 C16 P2 -103.7(9)
C20 Fe1 C16 P2 -118.6(8)
C15 Fe1 C16 P2 -49.4(7)
C17 Fe1 C16 P2 120.1(8)
C12 Fe1 C16 P2 45.3(7)
C11 Fe1 C16 P2 -2.1(7)
C13 C14 C15 C11 1.9(9)
Fe1 C14 C15 C11 61.6(5)
C13 C14 C15 Fe1 -59.7(5)
C12 C11 C15 C14 -2.7(9)
P1 C11 C15 C14 177.1(6)
Fe1 C11 C15 C14 -59.9(5)
C12 C11 C15 Fe1 57.2(5)
P1 C11 C15 Fe1 -123.0(6)
C19 Fe1 C15 C14 -69.5(6)
C18 Fe1 C15 C14 -35.9(9)
C13 Fe1 C15 C14 37.9(5)
C20 Fe1 C15 C14 -113.2(5)
C17 Fe1 C15 C14 176.6(14)
C12 Fe1 C15 C14 81.5(5)
C11 Fe1 C15 C14 118.5(7)
C16 Fe1 C15 C14 -152.7(5)
C19 Fe1 C15 C11 172.0(5)
C18 Fe1 C15 C11 -154.3(7)
C13 Fe1 C15 C11 -80.6(5)
C14 Fe1 C15 C11 -118.5(7)
C20 Fe1 C15 C11 128.3(5)
C17 Fe1 C15 C11 58.1(16)
C12 Fe1 C15 C11 -36.9(5)
C16 Fe1 C15 C11 88.9(5)
C13 Fe1 C18 C19 -114.6(5)
C14 Fe1 C18 C19 -73.8(5)
C20 Fe1 C18 C19 38.9(5)
C15 Fe1 C18 C19 -49.1(9)
C17 Fe1 C18 C19 120.1(7)
C12 Fe1 C18 C19 -152.4(5)
C11 Fe1 C18 C19 -165.7(9)
C16 Fe1 C18 C19 82.5(5)
C19 Fe1 C18 C17 -120.1(7)
C13 Fe1 C18 C17 125.3(5)
C14 Fe1 C18 C17 166.0(5)
C20 Fe1 C18 C17 -81.2(5)
C15 Fe1 C18 C17 -169.2(6)
C12 Fe1 C18 C17 87.5(5)
C11 Fe1 C18 C17 74.2(11)
C16 Fe1 C18 C17 -37.6(5)
C20 C16 C17 C18 -3.5(9)
P2 C16 C17 C18 175.0(6)
Fe1 C16 C17 C18 -59.2(6)
C20 C16 C17 Fe1 55.8(5)
P2 C16 C17 Fe1 -125.7(6)
C19 C18 C17 C16 2.3(9)
Fe1 C18 C17 C16 61.4(5)
C19 C18 C17 Fe1 -59.1(6)
C19 Fe1 C17 C16 -81.0(5)
C18 Fe1 C17 C16 -118.3(7)
C13 Fe1 C17 C16 172.4(4)
C14 Fe1 C17 C16 -146.6(7)
C20 Fe1 C17 C16 -36.5(5)
C15 Fe1 C17 C16 38.2(17)
C12 Fe1 C17 C16 128.0(5)
C11 Fe1 C17 C16 85.6(6)
C19 Fe1 C17 C18 37.3(5)
C13 Fe1 C17 C18 -69.4(6)
C14 Fe1 C17 C18 -28.3(10)
C20 Fe1 C17 C18 81.7(5)
C15 Fe1 C17 C18 156.5(14)
C12 Fe1 C17 C18 -113.8(5)
C11 Fe1 C17 C18 -156.2(5)
C16 Fe1 C17 C18 118.3(7)
C17 C18 C19 C20 -0.2(9)
Fe1 C18 C19 C20 -60.2(5)
C17 C18 C19 Fe1 60.0(6)
C13 Fe1 C19 C18 78.6(5)
C14 Fe1 C19 C18 117.5(5)
C20 Fe1 C19 C18 -117.8(7)
C15 Fe1 C19 C18 155.7(5)
C17 Fe1 C19 C18 -37.2(5)
C12 Fe1 C19 C18 60.2(9)
C11 Fe1 C19 C18 168.8(7)
C16 Fe1 C19 C18 -80.0(5)
C18 Fe1 C19 C20 117.8(7)
C13 Fe1 C19 C20 -163.6(5)
C14 Fe1 C19 C20 -124.7(5)
C15 Fe1 C19 C20 -86.5(5)
C17 Fe1 C19 C20 80.6(5)
C12 Fe1 C19 C20 178.0(6)
C11 Fe1 C19 C20 -73.5(9)
C16 Fe1 C19 C20 37.8(5)
C17 C16 C20 C19 3.4(9)
P2 C16 C20 C19 -175.1(6)
Fe1 C16 C20 C19 59.9(5)
C17 C16 C20 Fe1 -56.5(5)
P2 C16 C20 Fe1 125.0(6)
C18 C19 C20 C16 -2.0(9)
Fe1 C19 C20 C16 -62.2(5)
C18 C19 C20 Fe1 60.2(6)
C19 Fe1 C20 C16 118.3(7)
C18 Fe1 C20 C16 79.9(5)
C13 Fe1 C20 C16 152.3(7)
C14 Fe1 C20 C16 -173.8(4)
C15 Fe1 C20 C16 -130.6(5)
C17 Fe1 C20 C16 36.0(4)
C12 Fe1 C20 C16 -58.1(15)
C11 Fe1 C20 C16 -90.5(5)
C18 Fe1 C20 C19 -38.4(5)
C13 Fe1 C20 C19 33.9(9)
C14 Fe1 C20 C19 67.9(6)
C15 Fe1 C20 C19 111.0(5)
C17 Fe1 C20 C19 -82.3(5)
C12 Fe1 C20 C19 -176.4(12)
C11 Fe1 C20 C19 151.2(5)
C16 Fe1 C20 C19 -118.3(7)
C2T C1T O1T C4T 41.7(9)
C2S C1S O1S C4S 10.6(11)
C11 P1 C21 C22 49.9(7)
C27 P1 C21 C22 -61.4(7)
Ni1 P1 C21 C22 158.1(5)
C11 P1 C21 C26 179.0(5)
C27 P1 C21 C26 67.7(6)
Ni1 P1 C21 C26 -72.8(6)
C26 C21 C22 C23 63.7(8)
P1 C21 C22 C23 -164.3(5)
C21 C22 C23 C24 -58.1(9)
C22 C23 C24 C25 53.0(10)
C23 C24 C25 C26 -53.4(10)
C24 C25 C26 C21 58.3(9)
C22 C21 C26 C25 -64.2(8)
P1 C21 C26 C25 161.9(5)
C11 P1 C27 C28 -54.3(7)
C21 P1 C27 C28 55.2(7)
Ni1 P1 C27 C28 -160.7(5)
C11 P1 C27 C32 175.5(5)
C21 P1 C27 C32 -75.0(6)
Ni1 P1 C27 C32 69.1(6)
C32 C27 C28 C29 -58.8(9)
P1 C27 C28 C29 171.8(6)
C27 C28 C29 C30 59.9(9)
C28 C29 C30 C31 -57.7(9)
O1T C1T C2T C3T -26.1(9)
O1S C1S C2S C3S 14.0(11)
C29 C30 C31 C32 54.6(9)
C30 C31 C32 C27 -54.2(9)
C28 C27 C32 C31 56.8(9)
P1 C27 C32 C31 -168.1(6)
C16 P2 C33 C38 -59.5(6)
C39 P2 C33 C38 50.8(6)
Ni1 P2 C33 C38 -164.9(4)
C16 P2 C33 C34 169.3(6)
C39 P2 C33 C34 -80.4(6)
Ni1 P2 C33 C34 63.9(6)
C38 C33 C34 C35 58.1(8)
P2 C33 C34 C35 -167.5(5)
C33 C34 C35 C36 -57.0(8)
C34 C35 C36 C37 56.3(9)
C35 C36 C37 C38 -56.4(9)
C36 C37 C38 C33 58.1(8)
C34 C33 C38 C37 -58.7(8)
P2 C33 C38 C37 167.5(5)
C16 P2 C39 C40 37.3(7)
C33 P2 C39 C40 -71.3(6)
Ni1 P2 C39 C40 143.4(5)
C16 P2 C39 C44 165.8(5)
C33 P2 C39 C44 57.2(6)
Ni1 P2 C39 C44 -88.1(5)
C44 C39 C40 C41 60.2(9)
P2 C39 C40 C41 -171.7(5)
C1T C2T C3T C4T 2.2(10)
C1S C2S C3S C4S -31.4(10)
C39 C40 C41 C42 -58.2(9)
C40 C41 C42 C43 54.3(9)
C41 C42 C43 C44 -52.6(10)
C42 C43 C44 C39 53.6(9)
C40 C39 C44 C43 -57.4(9)
P2 C39 C44 C43 169.1(6)
C1S O1S C4S C3S -30.9(11)
C2S C3S C4S O1S 38.3(10)
C1T O1T C4T C3T -40.2(9)
C2T C3T C4T O1T 22.1(10)
